data_7012397
loop_
_publ_author_name
'Li, Yangguang'
'De, Gejihu'
'Yuan, Mei'
'Wang, Enbo'
'Huang, Rudan'
'Hu, Changwen'
'Hu, Ninghai'
'Jia, Hengqing'

_publ_section_title
;
 A novel 2D arsenic vanadate network grafted with a transition metal
 complex: [Cu(phen)]2[VIVV4VAs2O19]&#x00B7;0.5H2OElectronic
 supplementary information (ESI) available: packing diagram, IR
 spectrum, TG curve and a plot of \cM versus T for 1. See
 http://www.rsc.org/suppdata/dt/b2/b210589f/
;
_journal_issue 3
_journal_name_full 'Dalton Transactions'
_journal_page_first 331
_journal_paper_doi 10.1039/b210589f
_journal_year 2003
_chemical_formula_sum 'C24 H17 As2 Cu2 N4 O19.5 V5'
_chemical_formula_weight 1205.04
_chemical_name_systematic
; 
? 
;
_space_group_IT_number 14
_symmetry_cell_setting monoclinic
_symmetry_space_group_name_Hall '-P 2ybc'
_symmetry_space_group_name_H-M 'P 1 21/c 1'
_atom_sites_solution_hydrogens geom
_atom_sites_solution_primary direct
_atom_sites_solution_secondary difmap
_audit_creation_method SHELXL-97
_cell_angle_alpha 90.00
_cell_angle_beta 93.411(4)
_cell_angle_gamma 90.00
_cell_formula_units_Z 2
_cell_length_a 11.4154(10)
_cell_length_b 10.0380(5)
_cell_length_c 14.8841(9)
_cell_measurement_reflns_used 6673
_cell_measurement_temperature 293(2)
_cell_measurement_theta_max 27.48
_cell_measurement_theta_min 1.79
_cell_volume 1702.5(2)
_computing_cell_refinement 'RAPID AUTO'
_computing_data_collection 'RAPID AUTO'
_computing_data_reduction 'RAPID AUTO'
_computing_structure_refinement 'SHELXL-97 (Sheldrick, 1997)'
_computing_structure_solution 'SHELXS-97 (Sheldrick, 1990)'
_diffrn_ambient_temperature 293(2)
_diffrn_detector_area_resol_mean '100x100 microns'
_diffrn_measured_fraction_theta_full 0.995
_diffrn_measured_fraction_theta_max 0.995
_diffrn_measurement_device_type 'Rigaku RAXIS-RAPID IP'
_diffrn_measurement_method Oscillation
_diffrn_radiation_monochromator graphite
_diffrn_radiation_source 'fine-focus sealed tube'
_diffrn_radiation_type MoK\a
_diffrn_radiation_wavelength 0.71073
_diffrn_reflns_av_R_equivalents 0.0176
_diffrn_reflns_av_sigmaI/netI 0.0295
_diffrn_reflns_limit_h_max 14
_diffrn_reflns_limit_h_min -14
_diffrn_reflns_limit_k_max 13
_diffrn_reflns_limit_k_min -11
_diffrn_reflns_limit_l_max 19
_diffrn_reflns_limit_l_min -19
_diffrn_reflns_number 6673
_diffrn_reflns_theta_full 27.48
_diffrn_reflns_theta_max 27.48
_diffrn_reflns_theta_min 1.79
_diffrn_standards_interval_count 0
_diffrn_standards_interval_time 0
_diffrn_standards_number 0
_exptl_absorpt_coefficient_mu 4.558
_exptl_absorpt_correction_T_max 1.2120
_exptl_absorpt_correction_T_min 0.6134
_exptl_absorpt_correction_type empirical
_exptl_absorpt_process_details 'ABSCOR by T.Higashi    8 March, 1995'
_exptl_crystal_colour black
_exptl_crystal_density_diffrn 2.351
_exptl_crystal_density_method 'not measured'
_exptl_crystal_description block
_exptl_crystal_F_000 1168
_exptl_crystal_size_max 0.571
_exptl_crystal_size_mid 0.209
_exptl_crystal_size_min 0.185
_refine_diff_density_max 0.752
_refine_diff_density_min -0.883
_refine_diff_density_rms 0.269
_refine_ls_extinction_method none
_refine_ls_goodness_of_fit_ref 0.899
_refine_ls_hydrogen_treatment mixed
_refine_ls_matrix_type full
_refine_ls_number_parameters 266
_refine_ls_number_reflns 3885
_refine_ls_number_restraints 0
_refine_ls_restrained_S_all 0.899
_refine_ls_R_factor_all 0.0356
_refine_ls_R_factor_gt 0.0268
_refine_ls_shift/su_max 0.000
_refine_ls_shift/su_mean 0.000
_refine_ls_structure_factor_coef Fsqd
_refine_ls_weighting_details 'calc w=1/[\s^2^(Fo^2^)+(0.0806P)^2^+0.0000P] where P=(Fo^2^+2Fc^2^)/3'
_refine_ls_weighting_scheme calc
_refine_ls_wR_factor_gt 0.0866
_refine_ls_wR_factor_ref 0.0950
_reflns_number_gt 3287
_reflns_number_total 3885
_reflns_threshold_expression >2sigma(I)
_cod_data_source_file b210589f.txt
_cod_data_source_block m062a
_cod_depositor_comments
;
The following automatic conversions were performed:
'_symmetry_cell_setting' value 'Monoclinic' changed to 'monoclinic'
according to '/home/saulius/struct/CIF-dictionaries/cif_core.dic'
dictionary named 'cif_core.dic' version 2.4.1 from 2010-06-29.

Automatic conversion script
Id: cif_fix_enum 1527 2010-12-29 10:47:43Z saulius 
;
_cod_original_sg_symbol_H-M P2(1)/c
_cod_original_formula_sum 'C24 H17 As2 Cu2 N4 O19.50 V5'
_cod_database_code 7012397

loop_
_symmetry_equiv_pos_as_xyz
'x, y, z'
'-x, y+1/2, -z+1/2'
'-x, -y, -z'
'x, -y-1/2, z-1/2'

loop_
_atom_site_label
_atom_site_type_symbol
_atom_site_fract_x
_atom_site_fract_y
_atom_site_fract_z
_atom_site_U_iso_or_equiv
_atom_site_adp_type
_atom_site_occupancy
_atom_site_symmetry_multiplicity
_atom_site_calc_flag
_atom_site_refinement_flags
_atom_site_disorder_assembly
_atom_site_disorder_group
Cu Cu -0.22000(3) 0.44061(4) -0.03416(3) 0.01630(11) Uani 1 1 d . . .
V1 V 0.05088(9) 0.00062(11) -0.01648(7) 0.0152(2) Uani 0.50 1 d P . .
V2 V 0.10018(5) 0.07925(5) 0.17725(3) 0.01696(13) Uani 1 1 d . . .
V3 V 0.06718(5) -0.22507(5) 0.17742(3) 0.01699(14) Uani 1 1 d . . .
As As 0.03409(2) 0.32321(3) 0.021638(18) 0.01108(10) Uani 1 1 d . . .
O1 O -0.09371(18) 0.3873(2) 0.05015(14) 0.0165(4) Uani 1 1 d . . .
O2 O 0.0435(2) 0.3124(2) -0.08974(14) 0.0192(5) Uani 1 1 d . . .
O3 O 0.14686(19) 0.3999(2) 0.07404(15) 0.0185(5) Uani 1 1 d . . .
O4 O 0.0401(2) 0.1611(2) 0.06070(14) 0.0167(5) Uani 1 1 d . . .
O5 O 0.0698(2) -0.0716(2) 0.10074(14) 0.0196(5) Uani 1 1 d . . .
O6 O 0.1055(2) -0.0729(2) 0.26045(15) 0.0216(5) Uani 1 1 d . . .
O7 O 0.1722(4) 0.0025(6) -0.0637(4) 0.0323(12) Uani 0.50 1 d P . .
O8 O 0.2330(3) 0.1283(3) 0.1815(2) 0.0479(9) Uani 1 1 d . . .
O9 O -0.0191(4) -0.3175(3) 0.26201(17) 0.0505(10) Uani 1 1 d . . .
O10 O 0.1875(3) -0.3040(3) 0.16788(18) 0.0340(6) Uani 1 1 d . . .
N1 N -0.3667(2) 0.4899(3) -0.10711(18) 0.0201(6) Uani 1 1 d . . .
N2 N -0.3266(2) 0.3025(3) 0.0151(2) 0.0238(6) Uani 1 1 d . . .
C1 C -0.3817(3) 0.5856(4) -0.1678(2) 0.0256(7) Uani 1 1 d . . .
H1 H -0.3188 0.6404 -0.1798 0.026 Uiso 1 1 calc R . .
C2 C -0.4906(3) 0.6059(4) -0.2145(3) 0.0325(9) Uani 1 1 d . . .
H2 H -0.4991 0.6727 -0.2577 0.033 Uiso 1 1 calc R . .
C3 C -0.5847(3) 0.5272(4) -0.1965(3) 0.0328(9) Uani 1 1 d . . .
H3 H -0.6575 0.5419 -0.2261 0.033 Uiso 1 1 calc R . .
C4 C -0.5701(3) 0.4246(4) -0.1331(2) 0.0256(8) Uani 1 1 d . . .
C5 C -0.4585(3) 0.4092(3) -0.0904(2) 0.0191(6) Uani 1 1 d . . .
C6 C -0.4367(3) 0.3091(4) -0.0236(2) 0.0229(7) Uani 1 1 d . . .
C7 C -0.5285(3) 0.2249(4) 0.0005(3) 0.0287(8) Uani 1 1 d . . .
C8 C -0.5005(4) 0.1299(4) 0.0688(3) 0.0399(10) Uani 1 1 d . . .
H8 H -0.5578 0.0721 0.0876 0.040 Uiso 1 1 calc R . .
C9 C -0.3893(4) 0.1237(5) 0.1066(3) 0.0426(11) Uani 1 1 d . . .
H9 H -0.3697 0.0607 0.1508 0.043 Uiso 1 1 calc R . .
C10 C -0.3038(4) 0.2135(4) 0.0785(3) 0.0379(10) Uani 1 1 d . . .
H10 H -0.2285 0.2095 0.1058 0.038 Uiso 1 1 calc R . .
C11 C -0.6616(3) 0.3370(4) -0.1067(3) 0.0329(9) Uani 1 1 d . . .
H11 H -0.7367 0.3461 -0.1339 0.033 Uiso 1 1 calc R . .
C12 C -0.6415(3) 0.2430(5) -0.0443(3) 0.0359(9) Uani 1 1 d . . .
H12 H -0.7028 0.1878 -0.0295 0.036 Uiso 1 1 calc R . .
OW O 0.1557(11) 0.0757(13) -0.2104(8) 0.040(3) Uiso 0.25 1 d P . .

loop_
_atom_site_aniso_label
_atom_site_aniso_U_11
_atom_site_aniso_U_22
_atom_site_aniso_U_33
_atom_site_aniso_U_23
_atom_site_aniso_U_13
_atom_site_aniso_U_12
Cu 0.0138(2) 0.0147(2) 0.0201(2) 0.00210(15) -0.00188(14) -0.00202(14)
V1 0.0207(5) 0.0125(5) 0.0125(5) -0.0002(4) 0.0011(4) -0.0003(4)
V2 0.0261(3) 0.0104(3) 0.0137(3) 0.0000(2) -0.0046(2) 0.0005(2)
V3 0.0297(3) 0.0102(3) 0.0107(2) 0.00089(19) -0.0014(2) 0.0022(2)
As 0.01427(16) 0.00854(16) 0.01033(15) 0.00065(10) 0.00000(11) -0.00034(10)
O1 0.0138(10) 0.0190(12) 0.0166(10) -0.0019(9) -0.0002(8) 0.0038(8)
O2 0.0296(13) 0.0169(12) 0.0111(9) 0.0006(9) 0.0025(9) -0.0028(9)
O3 0.0193(11) 0.0149(12) 0.0207(11) 0.0029(9) -0.0041(9) -0.0056(9)
O4 0.0310(13) 0.0074(11) 0.0111(10) 0.0011(8) -0.0024(8) 0.0010(8)
O5 0.0348(13) 0.0136(11) 0.0098(10) 0.0019(8) -0.0032(9) -0.0003(9)
O6 0.0385(14) 0.0146(12) 0.0115(10) 0.0008(8) -0.0007(9) -0.0009(10)
O7 0.027(3) 0.030(3) 0.041(3) -0.008(3) 0.012(2) -0.006(2)
O8 0.0381(17) 0.0409(18) 0.061(2) 0.0287(16) -0.0291(14) -0.0191(14)
O9 0.107(3) 0.0322(17) 0.0143(12) -0.0069(11) 0.0168(15) -0.0403(17)
O10 0.0379(16) 0.0302(15) 0.0327(14) -0.0073(12) -0.0086(12) 0.0154(12)
N1 0.0184(13) 0.0193(15) 0.0225(13) -0.0026(11) -0.0009(11) -0.0013(11)
N2 0.0190(14) 0.0231(15) 0.0291(15) 0.0045(12) -0.0002(11) -0.0045(11)
C1 0.0284(18) 0.0224(19) 0.0251(17) 0.0015(14) -0.0064(14) 0.0003(14)
C2 0.033(2) 0.034(2) 0.0291(18) 0.0007(17) -0.0118(15) 0.0019(16)
C3 0.0253(19) 0.040(2) 0.0322(18) -0.0082(18) -0.0100(15) 0.0048(16)
C4 0.0171(16) 0.030(2) 0.0288(18) -0.0117(15) -0.0024(13) -0.0004(14)
C5 0.0161(15) 0.0186(16) 0.0226(15) -0.0079(13) 0.0004(12) -0.0022(12)
C6 0.0182(16) 0.0226(18) 0.0282(17) -0.0068(14) 0.0041(13) -0.0056(13)
C7 0.0248(18) 0.028(2) 0.0337(18) -0.0040(16) 0.0090(14) -0.0080(14)
C8 0.034(2) 0.033(2) 0.054(3) 0.005(2) 0.0152(18) -0.0157(18)
C9 0.039(2) 0.037(2) 0.053(3) 0.022(2) 0.0059(19) -0.0097(19)
C10 0.033(2) 0.036(2) 0.044(2) 0.0142(19) -0.0020(18) -0.0082(17)
C11 0.0153(16) 0.045(3) 0.038(2) -0.0152(19) 0.0002(14) -0.0064(15)
C12 0.0195(18) 0.042(2) 0.047(2) -0.015(2) 0.0095(16) -0.0127(17)

loop_
_atom_type_symbol
_atom_type_description
_atom_type_scat_dispersion_real
_atom_type_scat_dispersion_imag
_atom_type_scat_source
C C 0.0033 0.0016 'International Tables Vol C Tables 4.2.6.8 and 6.1.1.4'
H H 0.0000 0.0000 'International Tables Vol C Tables 4.2.6.8 and 6.1.1.4'
N N 0.0061 0.0033 'International Tables Vol C Tables 4.2.6.8 and 6.1.1.4'
O O 0.0106 0.0060 'International Tables Vol C Tables 4.2.6.8 and 6.1.1.4'
V V 0.3005 0.5294 'International Tables Vol C Tables 4.2.6.8 and 6.1.1.4'
Cu Cu 0.3201 1.2651 'International Tables Vol C Tables 4.2.6.8 and 6.1.1.4'
As As 0.0499 2.0058 'International Tables Vol C Tables 4.2.6.8 and 6.1.1.4'

loop_
_geom_angle_atom_site_label_1
_geom_angle_atom_site_label_2
_geom_angle_atom_site_label_3
_geom_angle
_geom_angle_site_symmetry_1
_geom_angle_site_symmetry_3
_geom_angle_publ_flag
O3 Cu O1 96.35(9) 3_565 . ?
O3 Cu N1 89.49(11) 3_565 . ?
O1 Cu N1 171.56(10) . . ?
O3 Cu N2 166.64(11) 3_565 . ?
O1 Cu N2 90.95(11) . . ?
N1 Cu N2 82.17(12) . . ?
V1 V1 O7 176.2(2) 3 . ?
V1 V1 O5 72.58(11) 3 . ?
O7 V1 O5 111.0(2) . . ?
V1 V1 O5 68.18(11) 3 3 ?
O7 V1 O5 108.3(2) . 3 ?
O5 V1 O5 140.76(7) . 3 ?
V1 V1 O4 72.50(11) 3 . ?
O7 V1 O4 109.3(2) . . ?
O5 V1 O4 77.56(10) . . ?
O5 V1 O4 90.58(10) 3 . ?
V1 V1 O4 69.99(11) 3 3 ?
O7 V1 O4 108.1(2) . 3 ?
O5 V1 O4 91.21(10) . 3 ?
O5 V1 O4 75.68(10) 3 3 ?
O4 V1 O4 142.48(7) . 3 ?
V1 V1 V2 79.11(9) 3 3 ?
O7 V1 V2 97.26(19) . 3 ?
O5 V1 V2 131.93(9) . 3 ?
O5 V1 V2 39.15(7) 3 3 ?
O4 V1 V2 129.11(8) . 3 ?
O4 V1 V2 42.09(6) 3 3 ?
V1 V1 V2 76.06(8) 3 . ?
O7 V1 V2 107.57(19) . . ?
O5 V1 V2 37.96(7) . . ?
O5 V1 V2 127.40(8) 3 . ?
O4 V1 V2 41.23(6) . . ?
O4 V1 V2 125.95(8) 3 . ?
V2 V1 V2 155.16(4) 3 . ?
O8 V2 O9 109.9(2) . 2 ?
O8 V2 O5 114.03(16) . . ?
O9 V2 O5 135.97(16) 2 . ?
O8 V2 O6 102.80(13) . . ?
O9 V2 O6 97.89(12) 2 . ?
O5 V2 O6 76.00(9) . . ?
O8 V2 O4 100.59(13) . . ?
O9 V2 O4 92.38(11) 2 . ?
O5 V2 O4 76.61(9) . . ?
O6 V2 O4 149.41(10) . . ?
O8 V2 V1 128.36(13) . 3 ?
O9 V2 V1 106.64(13) 2 3 ?
O5 V2 V1 39.85(7) . 3 ?
O6 V2 V1 107.00(7) . 3 ?
O4 V2 V1 42.43(7) . 3 ?
O8 V2 V1 104.05(13) . . ?
O9 V2 V1 126.66(12) 2 . ?
O5 V2 V1 37.40(7) . . ?
O6 V2 V1 113.39(7) . . ?
O4 V2 V1 40.81(6) . . ?
V1 V2 V1 24.84(4) 3 . ?
O8 V2 V3 115.05(13) . . ?
O9 V2 V3 122.56(13) 2 . ?
O5 V2 V3 36.63(6) . . ?
O6 V2 V3 39.41(7) . . ?
O4 V2 V3 111.85(6) . . ?
V1 V2 V3 70.62(3) 3 . ?
V1 V2 V3 74.02(3) . . ?
O10 V3 O9 107.50(17) . . ?
O10 V3 O5 107.54(14) . . ?
O9 V3 O5 144.93(15) . . ?
O10 V3 O2 103.95(12) . 3 ?
O9 V3 O2 83.32(12) . 3 ?
O5 V3 O2 89.72(9) . 3 ?
O10 V3 O6 106.04(13) . . ?
O9 V3 O6 93.85(10) . . ?
O5 V3 O6 75.12(9) . . ?
O2 V3 O6 149.28(11) 3 . ?
O10 V3 V2 112.71(11) . . ?
O9 V3 V2 123.84(10) . . ?
O5 V3 V2 36.51(7) . . ?
O2 V3 V2 121.02(7) 3 . ?
O6 V3 V2 38.64(6) . . ?
O3 As O2 113.83(11) . . ?
O3 As O1 111.55(11) . . ?
O2 As O1 112.65(11) . . ?
O3 As O4 105.37(11) . . ?
O2 As O4 105.60(10) . . ?
O1 As O4 107.15(11) . . ?
As O1 Cu 124.82(12) . . ?
As O2 V3 127.64(13) . 3 ?
As O3 Cu 125.71(12) . 3_565 ?
As O4 V1 124.86(11) . . ?
As O4 V2 133.02(12) . . ?
V1 O4 V2 97.96(10) . . ?
As O4 V1 129.71(12) . 3 ?
V1 O4 V1 37.52(7) . 3 ?
V2 O4 V1 95.49(9) . 3 ?
V1 O5 V2 104.65(11) . . ?
V1 O5 V3 148.44(13) . . ?
V2 O5 V3 106.85(10) . . ?
V1 O5 V1 39.24(7) . 3 ?
V2 O5 V1 101.00(11) . 3 ?
V3 O5 V1 130.02(13) . 3 ?
V2 O6 V3 101.95(10) . . ?
V2 O9 V3 169.63(17) 2_545 . ?
C1 N1 C5 119.2(3) . . ?
C1 N1 Cu 128.3(2) . . ?
C5 N1 Cu 112.5(2) . . ?
C10 N2 C6 118.5(3) . . ?
C10 N2 Cu 129.2(3) . . ?
C6 N2 Cu 112.2(2) . . ?
N1 C1 C2 121.3(4) . . ?
C3 C2 C1 120.0(4) . . ?
C2 C3 C4 119.5(3) . . ?
C5 C4 C3 117.2(3) . . ?
C5 C4 C11 117.7(4) . . ?
C3 C4 C11 125.1(3) . . ?
N1 C5 C4 122.8(3) . . ?
N1 C5 C6 116.3(3) . . ?
C4 C5 C6 120.8(3) . . ?
N2 C6 C7 123.3(3) . . ?
N2 C6 C5 116.8(3) . . ?
C7 C6 C5 119.9(3) . . ?
C6 C7 C8 116.5(3) . . ?
C6 C7 C12 118.0(4) . . ?
C8 C7 C12 125.5(4) . . ?
C9 C8 C7 119.6(4) . . ?
C8 C9 C10 119.5(4) . . ?
N2 C10 C9 122.5(4) . . ?
C12 C11 C4 121.7(4) . . ?
C11 C12 C7 121.9(4) . . ?

loop_
_geom_bond_atom_site_label_1
_geom_bond_atom_site_label_2
_geom_bond_distance
_geom_bond_site_symmetry_2
_geom_bond_publ_flag
Cu O3 1.916(2) 3_565 ?
Cu O1 1.930(2) . ?
Cu N1 2.003(3) . ?
Cu N2 2.012(3) . ?
V1 V1 1.288(2) 3 ?
V1 O7 1.590(5) . ?
V1 O5 1.890(2) . ?
V1 O5 1.942(2) 3 ?
V1 O4 1.987(2) . ?
V1 O4 2.016(2) 3 ?
V1 V2 2.9752(11) 3 ?
V1 V2 3.0102(11) . ?
V2 O8 1.592(3) . ?
V2 O9 1.688(3) 2 ?
V2 O5 1.914(2) . ?
V2 O6 1.965(2) . ?
V2 O4 2.003(2) . ?
V2 V1 2.9752(11) 3 ?
V2 V3 3.0780(8) . ?
V3 O10 1.599(3) . ?
V3 O9 1.888(3) . ?
V3 O5 1.919(2) . ?
V3 O2 1.967(2) 3 ?
V3 O6 1.997(2) . ?
As O3 1.655(2) . ?
As O2 1.671(2) . ?
As O1 1.672(2) . ?
As O4 1.728(2) . ?
O2 V3 1.967(2) 3 ?
O3 Cu 1.916(2) 3_565 ?
O4 V1 2.016(2) 3 ?
O5 V1 1.942(2) 3 ?
O9 V2 1.688(3) 2_545 ?
N1 C1 1.323(5) . ?
N1 C5 1.360(4) . ?
N2 C10 1.314(5) . ?
N2 C6 1.353(4) . ?
C1 C2 1.403(5) . ?
C2 C3 1.372(6) . ?
C3 C4 1.400(6) . ?
C4 C5 1.398(5) . ?
C4 C11 1.438(5) . ?
C5 C6 1.425(5) . ?
C6 C7 1.409(5) . ?
C7 C8 1.416(6) . ?
C7 C12 1.428(6) . ?
C8 C9 1.359(6) . ?
C9 C10 1.410(6) . ?
C11 C12 1.335(6) . ?
